data_1525887
loop_
_publ_author_name
'Machida, A.'
'Moritomo, Y.'
'Ohoyama, K.'
'Nakamura, A.'

_publ_section_title
;
 Neutron investigation of Tb1-x Cax Mn O3 (x >= 0.5)
;
_journal_name_full 'Journal of the Physical Society of Japan'
_journal_page_first 3739
_journal_page_last 3746
_journal_volume 70
_journal_year 2001
_chemical_formula_sum 'Ca0.55 Mn O2.973 Tb0.45'
_chemical_name_systematic '(Tb0.45 Ca0.55) Mn O2.973'
_space_group_IT_number 62
_symmetry_space_group_name_Hall '-P 2c 2ab'
_symmetry_space_group_name_H-M 'P b n m'
_cell_angle_alpha 90
_cell_angle_beta 90
_cell_angle_gamma 90
_cell_formula_units_Z 4
_cell_length_a 5.3255
_cell_length_b 5.4277
_cell_length_c 7.4653
_cell_volume 215.786
_citation_journal_id_ASTM JUPSAU
_cod_data_source_file Machida_JUPSAU_2001_1823.cif
_cod_data_source_block Ca0.55Mn1O2.973Tb0.45
_cod_original_cell_volume 215.7861
_cod_original_sg_symbol_Hall '-P 2ac 2n (z,x,y)'
_cod_original_formula_sum 'Ca0.55 Mn1 O2.973 Tb0.45'
_cod_database_code 1525887

loop_
_symmetry_equiv_pos_as_xyz
x,y,z
x+1/2,-y+1/2,-z
-x+1/2,y+1/2,-z+1/2
-x,-y,z+1/2
-x,-y,-z
-x-1/2,y-1/2,z
x-1/2,-y-1/2,z-1/2
x,y,-z-1/2

loop_
_atom_site_label
_atom_site_type_symbol
_atom_site_fract_x
_atom_site_fract_y
_atom_site_fract_z
_atom_site_occupancy
_atom_site_U_iso_or_equiv
O1 O-2 0.92 0.5189 0.25 0.991 0.0
Ca1 Ca+2 0.0085 -0.0467 0.25 0.55 0.0
Tb1 Tb+3 0.0085 -0.0467 0.25 0.45 0.0
O2 O-2 0.2945 0.7073 0.0412 0.991 0.0
Mn1 Mn+3 0.5 0 0 1 0.0
